data_4123771
loop_
_publ_author_name
'Fang, Huayi'
'Jing, Huize'
'Ge, Haonan'
'Brothers, Penelope J.'
'Fu, Xuefeng'
'Ye, Shengfa'

_publ_section_title
;
 The Mechanism of E-H (E = N, O) Bond Activation by a Germanium Corrole
 Complex: A Combined Experimental and Computational Study.
;
_journal_issue 22
_journal_name_full 'Journal of the American Chemical Society'
_journal_page_first 7122
_journal_page_last 7127
_journal_paper_doi 10.1021/jacs.5b01121
_journal_volume 137
_journal_year 2015
_chemical_absolute_configuration ad
_chemical_formula_moiety 'C39 H15 F15 Ge N4 O2'
_chemical_formula_sum 'C39 H15 F15 Ge N4 O2'
_chemical_formula_weight 929.14
_chemical_name_systematic
; 
 ? 
;
_space_group_IT_number 1
_symmetry_cell_setting triclinic
_symmetry_space_group_name_Hall 'P 1'
_symmetry_space_group_name_H-M 'P 1'
_atom_sites_solution_hydrogens geom
_atom_sites_solution_primary direct
_atom_sites_solution_secondary difmap
_audit_creation_method SHELXL-97
_cell_angle_alpha 102.73(3)
_cell_angle_beta 94.37(3)
_cell_angle_gamma 100.05(3)
_cell_formula_units_Z 2
_cell_length_a 7.5486(15)
_cell_length_b 16.115(3)
_cell_length_c 17.618(4)
_cell_measurement_reflns_used 7450
_cell_measurement_temperature 100(2)
_cell_measurement_theta_max 27.4853
_cell_measurement_theta_min 1.1935
_cell_volume 2043.7(8)
_computing_cell_refinement 'CrystalClear (Rigaku Inc., 2008)'
_computing_data_collection 'CrystalClear (Rigaku Inc., 2008)'
_computing_data_reduction 'CrystalClear (Rigaku Inc., 2008)'
_computing_molecular_graphics
;
 Mercury: visualization and analysis of crystal structures, C. F. Macrae,
 P. R. Edgington, P. McCabe, E. Pidcock, G. P. Shields, R. Taylor,
 M. Towler and J. van de Streek, J. Appl. Cryst., 39, 453-457, 2006.
;
_computing_publication_material 'SHELX-97 (Sheldrick, 2008)'
_computing_structure_refinement 'SHELX-97 (Sheldrick, 2008)'
_computing_structure_solution 'SHELX-97 (Sheldrick, 2008)'
_diffrn_ambient_temperature 100(2)
_diffrn_detector_area_resol_mean 28.5714
_diffrn_measured_fraction_theta_full 0.995
_diffrn_measured_fraction_theta_max 0.995
_diffrn_measurement_device_type 'MM007HF + CCD (Saturn724+)'
_diffrn_measurement_method '\w scans at fixed \c = 45\%'
_diffrn_radiation_monochromator Confocal
_diffrn_radiation_source 'Rotating Anode'
_diffrn_radiation_type MoK\a
_diffrn_radiation_wavelength 0.71073
_diffrn_reflns_av_R_equivalents 0.0612
_diffrn_reflns_av_sigmaI/netI 0.0886
_diffrn_reflns_limit_h_max 9
_diffrn_reflns_limit_h_min -9
_diffrn_reflns_limit_k_max 20
_diffrn_reflns_limit_k_min -20
_diffrn_reflns_limit_l_max 22
_diffrn_reflns_limit_l_min -22
_diffrn_reflns_number 28401
_diffrn_reflns_theta_full 27.50
_diffrn_reflns_theta_max 27.50
_diffrn_reflns_theta_min 1.19
_exptl_absorpt_coefficient_mu 0.857
_exptl_absorpt_correction_T_max 1.0000
_exptl_absorpt_correction_T_min 0.6701
_exptl_absorpt_correction_type multi-scan
_exptl_absorpt_process_details 'CrystalClear (Rigaku Inc., 2008)'
_exptl_crystal_colour red
_exptl_crystal_density_diffrn 1.510
_exptl_crystal_density_method 'not measured'
_exptl_crystal_description plate
_exptl_crystal_F_000 920
_exptl_crystal_size_max 0.35
_exptl_crystal_size_mid 0.15
_exptl_crystal_size_min 0.01
_platon_squeeze_details
;
;
_refine_diff_density_max 1.283
_refine_diff_density_min -1.226
_refine_diff_density_rms 0.115
_refine_ls_abs_structure_details 'Flack H D (1983), Acta Cryst. A39, 876-881'
_refine_ls_abs_structure_Flack 0.048(8)
_refine_ls_extinction_method none
_refine_ls_goodness_of_fit_ref 1.049
_refine_ls_hydrogen_treatment constr
_refine_ls_matrix_type full
_refine_ls_number_parameters 1103
_refine_ls_number_reflns 17603
_refine_ls_number_restraints 57
_refine_ls_restrained_S_all 1.052
_refine_ls_R_factor_all 0.0698
_refine_ls_R_factor_gt 0.0666
_refine_ls_shift/su_max 0.006
_refine_ls_shift/su_mean 0.000
_refine_ls_structure_factor_coef Fsqd
_refine_ls_weighting_details 'calc w=1/[\s^2^(Fo^2^)+(0.0961P)^2^+1.1828P] where P=(Fo^2^+2Fc^2^)/3'
_refine_ls_weighting_scheme calc
_refine_ls_wR_factor_gt 0.1714
_refine_ls_wR_factor_ref 0.1757
_reflns_number_gt 16453
_reflns_number_total 17603
_reflns_threshold_expression >2sigma(I)
_cod_data_source_file ja5b01121_si_002.cif
_cod_data_source_block (TPFC)Ge-OCH3
_cod_depositor_comments 'Adding full bibliography for 4123771.cif.'
_cod_original_cell_volume 2043.7(7)
_cod_original_sg_symbol_H-M P1
_cod_database_code 4123771

loop_
_symmetry_equiv_pos_as_xyz
'x, y, z'

loop_
_atom_site_label
_atom_site_type_symbol
_atom_site_fract_x
_atom_site_fract_y
_atom_site_fract_z
_atom_site_U_iso_or_equiv
_atom_site_adp_type
_atom_site_occupancy
_atom_site_symmetry_multiplicity
_atom_site_calc_flag
_atom_site_refinement_flags
Ge1 Ge 0.19078(5) 0.21621(3) 0.45931(3) 0.01656(12) Uani 1 1 d .
Ge2 Ge 1.13090(5) 0.66111(3) 1.24923(3) 0.01659(12) Uani 1 1 d .
F1 F -0.2840(4) 0.1432(2) 0.6761(2) 0.0310(8) Uani 1 1 d .
F2 F -0.3510(4) 0.1011(2) 0.8138(2) 0.0303(7) Uani 1 1 d .
F3 F -0.0751(5) 0.0839(3) 0.9127(2) 0.0336(8) Uani 1 1 d .
F4 F 0.2669(4) 0.1070(2) 0.8755(2) 0.0305(7) Uani 1 1 d .
F5 F 0.3347(4) 0.1465(2) 0.7371(2) 0.0289(7) Uani 1 1 d .
F6 F 0.1470(4) 0.5408(2) 0.6084(2) 0.0276(7) Uani 1 1 d .
F7 F 0.2831(5) 0.7076(2) 0.6800(2) 0.0361(9) Uani 1 1 d .
F8 F 0.6443(5) 0.7726(2) 0.6896(2) 0.0347(8) Uani 1 1 d .
F9 F 0.8698(4) 0.6668(2) 0.6291(2) 0.0317(8) Uani 1 1 d .
F10 F 0.7328(4) 0.4988(2) 0.5550(2) 0.0287(7) Uani 1 1 d .
F11 F 0.4859(4) 0.2706(2) 0.18881(18) 0.0239(6) Uani 1 1 d .
F12 F 0.4560(4) 0.2819(2) 0.0384(2) 0.0250(7) Uani 1 1 d .
F13 F 0.1253(4) 0.2648(2) -0.04208(19) 0.0272(7) Uani 1 1 d .
F14 F -0.1784(4) 0.2369(2) 0.02978(19) 0.0276(7) Uani 1 1 d .
F15 F -0.1520(4) 0.2268(2) 0.17942(19) 0.0231(6) Uani 1 1 d .
F16 F 1.5737(4) 0.8579(2) 1.52227(19) 0.0251(7) Uani 1 1 d .
F17 F 1.6224(4) 0.9458(2) 1.67351(19) 0.0272(7) Uani 1 1 d .
F18 F 1.3300(5) 0.9669(2) 1.7536(2) 0.0336(8) Uani 1 1 d .
F19 F 0.9902(4) 0.9038(2) 1.6775(2) 0.0293(7) Uani 1 1 d .
F20 F 0.9393(4) 0.8162(2) 1.52773(18) 0.0235(6) Uani 1 1 d .
F21 F 1.6230(4) 0.8897(2) 1.1519(2) 0.0314(8) Uani 1 1 d .
F22 F 1.7224(4) 1.0200(2) 1.0809(2) 0.0332(8) Uani 1 1 d .
F23 F 1.4702(5) 1.1000(2) 1.0267(2) 0.0305(7) Uani 1 1 d .
F24 F 1.1125(4) 1.0442(2) 1.0368(2) 0.0312(8) Uani 1 1 d .
F25 F 1.0099(4) 0.9103(2) 1.1023(2) 0.0254(7) Uani 1 1 d .
F26 F 1.1273(4) 0.4479(2) 0.9746(2) 0.0305(8) Uani 1 1 d .
F27 F 0.9905(5) 0.3350(2) 0.8363(2) 0.0341(8) Uani 1 1 d .
F28 F 0.6273(5) 0.2897(3) 0.7942(2) 0.0357(8) Uani 1 1 d .
F29 F 0.3982(4) 0.3585(3) 0.8908(2) 0.0356(9) Uani 1 1 d .
F30 F 0.5333(4) 0.4718(2) 1.0287(2) 0.0321(8) Uani 1 1 d .
O1 O 0.4146(5) 0.1873(3) 0.4668(2) 0.0244(8) Uani 1 1 d .
O2 O 1.3513(5) 0.6292(3) 1.2400(2) 0.0242(8) Uani 1 1 d .
O5 O -0.0837(5) 0.2499(3) 0.4471(3) 0.0301(9) Uani 1 1 d U
H5 H -0.1738 0.2110 0.4257 0.045 Uiso 1 1 d R
O6 O 0.8605(5) 0.6983(3) 1.2616(3) 0.0289(9) Uani 1 1 d U
H6 H 0.7755 0.6547 1.2505 0.043 Uiso 1 1 d R
N1 N 0.0580(6) 0.1179(3) 0.4886(3) 0.0190(8) Uani 1 1 d .
N2 N 0.2083(5) 0.2830(3) 0.5645(3) 0.0186(8) Uani 1 1 d .
N3 N 0.2637(5) 0.3118(3) 0.4145(2) 0.0188(8) Uani 1 1 d .
N4 N 0.1090(6) 0.1440(3) 0.3571(3) 0.0204(9) Uani 1 1 d .
N5 N 1.1083(5) 0.6419(3) 1.3514(3) 0.0194(9) Uani 1 1 d .
N6 N 1.2272(5) 0.7792(3) 1.2931(2) 0.0173(8) Uani 1 1 d .
N7 N 1.0870(6) 0.6731(3) 1.1445(3) 0.0226(9) Uani 1 1 d .
N8 N 0.9826(5) 0.5483(3) 1.2205(3) 0.0202(9) Uani 1 1 d .
C1 C 0.0280(6) 0.1451(3) 0.7030(3) 0.0180(9) Uani 1 1 d .
C2 C -0.1465(7) 0.1335(3) 0.7244(3) 0.0216(10) Uani 1 1 d .
C3 C -0.1815(7) 0.1120(4) 0.7934(3) 0.0243(11) Uani 1 1 d .
C4 C -0.0424(7) 0.1036(4) 0.8453(3) 0.0246(11) Uani 1 1 d .
C5 C 0.1339(7) 0.1159(4) 0.8257(3) 0.0236(11) Uani 1 1 d .
C6 C 0.1661(7) 0.1366(4) 0.7553(3) 0.0205(10) Uani 1 1 d .
C7 C 0.0701(6) 0.1687(3) 0.6281(3) 0.0190(10) Uani 1 1 d .
C8 C 0.1627(7) 0.2516(3) 0.6288(3) 0.0201(10) Uani 1 1 d .
C9 C 0.2251(7) 0.3209(3) 0.6966(3) 0.0209(10) Uani 1 1 d .
H9 H 0.2103 0.3186 0.7492 0.025 Uiso 1 1 calc R
C10 C 0.3092(7) 0.3910(3) 0.6728(3) 0.0214(10) Uani 1 1 d .
H10 H 0.3675 0.4454 0.7059 0.026 Uiso 1 1 calc R
C11 C 0.2945(7) 0.3686(3) 0.5902(3) 0.0182(10) Uani 1 1 d .
C12 C 0.3582(7) 0.4214(3) 0.5393(3) 0.0181(10) Uani 1 1 d .
C13 C 0.4362(6) 0.5139(3) 0.5782(3) 0.0168(9) Uani 1 1 d .
C14 C 0.3264(6) 0.5698(4) 0.6124(3) 0.0223(11) Uani 1 1 d .
C15 C 0.3941(7) 0.6564(4) 0.6484(4) 0.0280(12) Uani 1 1 d .
C16 C 0.5805(8) 0.6897(3) 0.6544(3) 0.0243(11) Uani 1 1 d .
C17 C 0.6892(7) 0.6355(4) 0.6219(3) 0.0240(11) Uani 1 1 d .
C18 C 0.6194(7) 0.5510(4) 0.5845(3) 0.0217(10) Uani 1 1 d .
C19 C 0.3395(7) 0.3962(3) 0.4562(3) 0.0187(10) Uani 1 1 d .
C20 C 0.3862(7) 0.4474(4) 0.4029(3) 0.0234(10) Uani 1 1 d .
H20 H 0.4461 0.5066 0.4162 0.028 Uiso 1 1 calc R
C21 C 0.3321(7) 0.3989(3) 0.3305(3) 0.0231(11) Uani 1 1 d .
H21 H 0.3417 0.4186 0.2837 0.028 Uiso 1 1 calc R
C22 C 0.2567(7) 0.3119(3) 0.3346(3) 0.0179(10) Uani 1 1 d .
C23 C 0.1826(6) 0.2412(3) 0.2738(3) 0.0185(10) Uani 1 1 d .
C24 C 0.1693(6) 0.2503(3) 0.1905(3) 0.0168(9) Uani 1 1 d .
C25 C 0.3203(7) 0.2651(3) 0.1523(3) 0.0223(10) Uani 1 1 d U
C26 C 0.3066(6) 0.2694(3) 0.0738(3) 0.0166(9) Uani 1 1 d U
C27 C 0.1401(7) 0.2611(4) 0.0332(3) 0.0212(10) Uani 1 1 d .
C28 C -0.0157(7) 0.2458(3) 0.0707(3) 0.0196(10) Uani 1 1 d .
C29 C 0.0031(6) 0.2410(3) 0.1456(3) 0.0219(11) Uani 1 1 d .
C30 C 0.1085(6) 0.1579(3) 0.2844(3) 0.0152(9) Uani 1 1 d .
C31 C 0.0182(7) 0.0788(3) 0.2306(3) 0.0203(10) Uani 1 1 d .
H31 H 0.0022 0.0687 0.1751 0.024 Uiso 1 1 calc R
C32 C -0.0415(7) 0.0199(3) 0.2740(3) 0.0212(10) Uani 1 1 d .
H32 H -0.1074 -0.0377 0.2538 0.025 Uiso 1 1 calc R
C33 C 0.0133(7) 0.0609(3) 0.3537(3) 0.0184(10) Uani 1 1 d .
C34 C -0.0146(7) 0.0467(3) 0.4295(3) 0.0200(10) Uani 1 1 d .
C35 C -0.1086(7) -0.0168(3) 0.4621(3) 0.0205(10) Uani 1 1 d .
H35 H -0.1725 -0.0727 0.4342 0.025 Uiso 1 1 calc R
C36 C -0.0915(7) 0.0167(3) 0.5428(3) 0.0241(11) Uani 1 1 d .
H36 H -0.1401 -0.0123 0.5803 0.029 Uiso 1 1 calc R
C37 C 0.0137(7) 0.1038(3) 0.5589(3) 0.0196(10) Uani 1 1 d .
C38 C 0.4835(9) 0.1656(5) 0.5360(4) 0.0354(14) Uani 1 1 d .
H38B H 0.5975 0.1457 0.5278 0.053 Uiso 1 1 calc R
H38A H 0.3952 0.1193 0.5479 0.053 Uiso 1 1 calc R
H38C H 0.5051 0.2169 0.5800 0.053 Uiso 1 1 calc R
C39 C -0.1439(11) 0.3255(5) 0.4761(6) 0.061(2) Uani 1 1 d U
H39A H -0.2375 0.3328 0.4377 0.091 Uiso 1 1 calc R
H39B H -0.0422 0.3750 0.4859 0.091 Uiso 1 1 calc R
H39C H -0.1948 0.3224 0.5252 0.091 Uiso 1 1 calc R
C40 C 1.4262(7) 0.8696(3) 1.5588(3) 0.0189(9) Uani 1 1 d .
C41 C 1.4526(7) 0.9147(3) 1.6363(3) 0.0214(10) Uani 1 1 d .
C42 C 1.3049(7) 0.9258(4) 1.6778(3) 0.0230(10) Uani 1 1 d .
C43 C 1.1336(7) 0.8938(4) 1.6390(3) 0.0229(11) Uani 1 1 d .
C44 C 1.1096(7) 0.8488(3) 1.5613(3) 0.0216(10) Uani 1 1 d .
C45 C 1.2547(7) 0.8358(3) 1.5190(3) 0.0211(10) Uani 1 1 d .
C46 C 1.2231(7) 0.7821(3) 1.4350(3) 0.0214(10) Uani 1 1 d .
C47 C 1.2619(7) 0.8223(3) 1.3746(3) 0.0183(10) Uani 1 1 d .
C48 C 1.3424(7) 0.9110(3) 1.3796(3) 0.0234(11) Uani 1 1 d .
H48 H 1.3795 0.9549 1.4266 0.028 Uiso 1 1 calc R
C49 C 1.3570(7) 0.9218(3) 1.3056(3) 0.0236(11) Uani 1 1 d .
H49 H 1.4090 0.9740 1.2923 0.028 Uiso 1 1 calc R
C50 C 1.2804(7) 0.8411(3) 1.2516(3) 0.0190(10) Uani 1 1 d .
C51 C 1.2540(6) 0.8250(3) 1.1691(3) 0.0184(9) Uani 1 1 d .
C52 C 1.3109(6) 0.8970(3) 1.1311(3) 0.0174(9) Uani 1 1 d .
C53 C 1.4932(7) 0.9272(3) 1.1235(3) 0.0219(10) Uani 1 1 d .
C54 C 1.5469(7) 0.9951(4) 1.0888(3) 0.0244(11) Uani 1 1 d .
C55 C 1.4214(8) 1.0351(4) 1.0606(3) 0.0243(11) Uani 1 1 d .
C56 C 1.2384(7) 1.0057(4) 1.0664(3) 0.0231(11) Uani 1 1 d .
C57 C 1.1885(6) 0.9377(3) 1.0986(3) 0.0218(10) Uani 1 1 d .
C58 C 1.1625(7) 0.7458(3) 1.1187(3) 0.0207(10) Uani 1 1 d .
C59 C 1.1224(7) 0.7252(3) 1.0359(3) 0.0227(10) Uani 1 1 d .
H59 H 1.1563 0.7625 1.0023 0.027 Uiso 1 1 calc R
C60 C 1.0248(7) 0.6407(4) 1.0129(3) 0.0245(11) Uani 1 1 d .
H60 H 0.9799 0.6100 0.9605 0.029 Uiso 1 1 calc R
C61 C 1.0037(6) 0.6085(3) 1.0791(3) 0.0179(10) Uani 1 1 d .
C62 C 0.9138(7) 0.5258(3) 1.0818(3) 0.0227(10) Uani 1 1 d .
C63 C 0.8353(6) 0.4641(3) 1.0060(3) 0.0189(10) Uani 1 1 d .
C64 C 0.9467(6) 0.4268(3) 0.9546(3) 0.0229(11) Uani 1 1 d .
C65 C 0.8764(7) 0.3687(3) 0.8837(3) 0.0227(10) Uani 1 1 d .
C66 C 0.6922(8) 0.3464(4) 0.8632(3) 0.0277(12) Uani 1 1 d .
C67 C 0.5792(7) 0.3797(4) 0.9101(3) 0.0261(12) Uani 1 1 d .
C68 C 0.6485(6) 0.4389(3) 0.9818(3) 0.0202(10) Uani 1 1 d .
C69 C 0.8986(6) 0.4961(3) 1.1507(3) 0.0163(9) Uani 1 1 d .
C70 C 0.8083(8) 0.4179(4) 1.1658(3) 0.0258(11) Uani 1 1 d .
H70 H 0.7419 0.3687 1.1279 0.031 Uiso 1 1 calc R
C71 C 0.8343(7) 0.4259(3) 1.2463(3) 0.0214(10) Uani 1 1 d .
H71 H 0.7861 0.3841 1.2736 0.026 Uiso 1 1 calc R
C72 C 0.9457(7) 0.5077(3) 1.2796(3) 0.0189(10) Uani 1 1 d .
C73 C 1.0157(7) 0.5612(3) 1.3542(3) 0.0198(10) Uani 1 1 d .
C74 C 1.0058(7) 0.5608(3) 1.4349(3) 0.0221(10) Uani 1 1 d .
H74 H 0.9530 0.5135 1.4552 0.027 Uiso 1 1 calc R
C75 C 1.0895(6) 0.6441(3) 1.4780(3) 0.0188(10) Uani 1 1 d .
H75 H 1.1044 0.6639 1.5334 0.023 Uiso 1 1 calc R
C76 C 1.1481(6) 0.6935(3) 1.4240(3) 0.0161(9) Uani 1 1 d .
C77 C 1.3833(8) 0.5705(4) 1.1714(4) 0.0332(14) Uani 1 1 d .
H77A H 1.3414 0.5888 1.1248 0.050 Uiso 1 1 calc R
H77B H 1.3173 0.5120 1.1696 0.050 Uiso 1 1 calc R
H77C H 1.5134 0.5705 1.1728 0.050 Uiso 1 1 calc R
C78 C 0.7988(10) 0.7686(5) 1.2437(6) 0.0512(18) Uani 1 1 d U
H78A H 0.8132 0.7692 1.1890 0.077 Uiso 1 1 calc R
H78C H 0.8690 0.8224 1.2782 0.077 Uiso 1 1 calc R
H78B H 0.6705 0.7639 1.2513 0.077 Uiso 1 1 calc R

loop_
_atom_site_aniso_label
_atom_site_aniso_U_11
_atom_site_aniso_U_22
_atom_site_aniso_U_33
_atom_site_aniso_U_23
_atom_site_aniso_U_13
_atom_site_aniso_U_12
Ge1 0.0160(2) 0.0160(2) 0.0163(3) 0.00228(19) 0.00163(18) 0.00169(18)
Ge2 0.0155(2) 0.0156(2) 0.0173(3) 0.00201(19) 0.00173(18) 0.00210(18)
F1 0.0156(14) 0.048(2) 0.0279(18) 0.0059(16) -0.0025(12) 0.0084(14)
F2 0.0171(14) 0.045(2) 0.0305(18) 0.0118(16) 0.0074(13) 0.0037(13)
F3 0.0374(18) 0.050(2) 0.0190(17) 0.0182(16) 0.0094(14) 0.0090(16)
F4 0.0224(15) 0.046(2) 0.0251(18) 0.0142(15) -0.0051(13) 0.0081(14)
F5 0.0141(13) 0.0401(19) 0.0351(19) 0.0119(15) 0.0069(12) 0.0066(13)
F6 0.0141(13) 0.0229(15) 0.043(2) 0.0045(14) 0.0010(13) 0.0010(11)
F7 0.0282(17) 0.0272(17) 0.051(2) -0.0054(16) 0.0092(16) 0.0167(14)
F8 0.0303(17) 0.0235(16) 0.043(2) -0.0042(15) -0.0001(15) 0.0018(13)
F9 0.0189(15) 0.0286(17) 0.043(2) 0.0030(15) 0.0098(14) -0.0034(13)
F10 0.0211(15) 0.0224(16) 0.039(2) -0.0018(14) 0.0104(13) 0.0041(12)
F11 0.0150(13) 0.0339(17) 0.0212(16) 0.0059(13) -0.0007(11) 0.0025(12)
F12 0.0184(14) 0.0297(16) 0.0300(18) 0.0111(14) 0.0103(12) 0.0045(12)
F13 0.0316(17) 0.0332(17) 0.0190(16) 0.0111(14) 0.0029(13) 0.0060(13)
F14 0.0142(14) 0.0403(19) 0.0262(18) 0.0075(15) -0.0030(12) 0.0031(12)
F15 0.0148(13) 0.0275(16) 0.0289(17) 0.0086(13) 0.0047(12) 0.0058(11)
F16 0.0159(13) 0.0302(16) 0.0258(17) 0.0003(13) 0.0040(12) 0.0031(12)
F17 0.0192(14) 0.0287(16) 0.0265(18) -0.0007(14) -0.0043(12) -0.0024(12)
F18 0.0379(19) 0.0330(18) 0.0228(18) -0.0017(14) 0.0021(14) -0.0006(15)
F19 0.0251(16) 0.0348(18) 0.0251(18) -0.0030(14) 0.0092(13) 0.0082(14)
F20 0.0122(13) 0.0272(16) 0.0251(16) -0.0019(13) -0.0018(11) 0.0003(11)
F21 0.0206(15) 0.0353(18) 0.042(2) 0.0186(16) -0.0035(14) 0.0065(13)
F22 0.0212(15) 0.0393(19) 0.041(2) 0.0170(17) 0.0023(14) 0.0005(13)
F23 0.0348(18) 0.0258(16) 0.037(2) 0.0195(15) 0.0084(14) 0.0049(13)
F24 0.0252(16) 0.042(2) 0.036(2) 0.0203(16) 0.0034(14) 0.0200(14)
F25 0.0182(14) 0.0250(15) 0.0348(19) 0.0097(14) 0.0069(13) 0.0045(12)
F26 0.0117(13) 0.0375(19) 0.0355(19) -0.0020(15) -0.0009(12) 0.0022(12)
F27 0.0283(17) 0.041(2) 0.0294(19) -0.0035(16) 0.0122(14) 0.0092(15)
F28 0.0339(18) 0.042(2) 0.0202(17) -0.0092(15) -0.0030(14) 0.0016(15)
F29 0.0105(14) 0.055(2) 0.0300(19) -0.0084(17) -0.0013(12) 0.0013(14)
F30 0.0131(14) 0.048(2) 0.0307(19) -0.0031(16) 0.0060(12) 0.0082(13)
O1 0.0202(18) 0.031(2) 0.021(2) 0.0069(16) 0.0001(15) 0.0048(15)
O2 0.0173(17) 0.029(2) 0.024(2) -0.0001(16) 0.0049(15) 0.0063(15)
O5 0.0201(18) 0.027(2) 0.039(2) -0.0034(18) -0.0007(16) 0.0072(15)
O6 0.0238(18) 0.030(2) 0.039(2) 0.0170(18) 0.0083(16) 0.0062(16)
N1 0.0200(19) 0.0171(19) 0.019(2) 0.0016(17) 0.0042(16) 0.0030(16)
N2 0.0150(18) 0.018(2) 0.020(2) 0.0043(17) 0.0022(15) -0.0018(15)
N3 0.0137(18) 0.025(2) 0.014(2) 0.0004(17) -0.0024(15) 0.0016(16)
N4 0.0157(18) 0.0162(19) 0.028(2) 0.0042(17) 0.0050(16) 0.0003(15)
N5 0.0150(18) 0.0144(19) 0.028(2) 0.0029(17) 0.0021(16) 0.0031(15)
N6 0.0122(17) 0.025(2) 0.012(2) 0.0030(17) -0.0003(14) 0.0002(15)
N7 0.019(2) 0.018(2) 0.028(3) 0.0050(19) -0.0004(17) -0.0001(16)
N8 0.0160(19) 0.023(2) 0.021(2) 0.0074(18) 0.0037(16) -0.0009(16)
C1 0.019(2) 0.019(2) 0.018(2) 0.0066(19) 0.0027(18) 0.0060(18)
C2 0.023(2) 0.024(2) 0.017(2) 0.004(2) -0.0017(19) 0.0039(19)
C3 0.014(2) 0.037(3) 0.021(3) 0.006(2) 0.0057(18) 0.003(2)
C4 0.026(3) 0.029(3) 0.020(3) 0.015(2) -0.001(2) -0.004(2)
C5 0.022(2) 0.029(3) 0.019(3) 0.005(2) 0.0009(19) 0.003(2)
C6 0.016(2) 0.028(3) 0.017(2) 0.005(2) 0.0060(18) 0.0042(18)
C7 0.016(2) 0.020(2) 0.020(3) 0.004(2) 0.0006(18) 0.0025(18)
C8 0.019(2) 0.015(2) 0.024(3) 0.002(2) -0.0006(19) 0.0036(18)
C9 0.023(2) 0.020(2) 0.022(3) 0.008(2) 0.0050(19) 0.0055(19)
C10 0.021(2) 0.017(2) 0.022(3) -0.001(2) -0.0029(19) 0.0028(18)
C11 0.024(2) 0.013(2) 0.019(3) 0.0056(19) 0.0028(19) 0.0046(18)
C12 0.020(2) 0.013(2) 0.022(3) 0.0063(19) 0.0012(18) 0.0011(17)
C13 0.012(2) 0.015(2) 0.023(3) 0.0038(19) 0.0081(17) 0.0001(17)
C14 0.014(2) 0.025(3) 0.028(3) 0.006(2) -0.0020(19) 0.0058(19)
C15 0.020(3) 0.021(3) 0.040(3) -0.001(2) 0.002(2) 0.007(2)
C16 0.030(3) 0.014(2) 0.025(3) -0.003(2) 0.004(2) 0.007(2)
C17 0.018(2) 0.023(2) 0.029(3) 0.002(2) 0.007(2) 0.0027(19)
C18 0.015(2) 0.028(3) 0.022(3) 0.003(2) 0.0023(18) 0.0075(19)
C19 0.019(2) 0.012(2) 0.024(3) 0.004(2) 0.0006(19) 0.0009(17)
C20 0.023(2) 0.023(2) 0.024(3) 0.006(2) 0.001(2) 0.0046(19)
C21 0.031(3) 0.014(2) 0.024(3) 0.006(2) 0.004(2) 0.0002(19)
C22 0.019(2) 0.020(2) 0.018(3) 0.009(2) 0.0030(19) 0.0072(19)
C23 0.016(2) 0.019(2) 0.019(3) 0.003(2) 0.0028(18) 0.0029(18)
C24 0.016(2) 0.019(2) 0.014(2) 0.0021(19) 0.0000(17) 0.0036(17)
C25 0.015(2) 0.021(2) 0.029(3) 0.004(2) 0.0006(19) 0.0005(17)
C26 0.019(2) 0.019(2) 0.013(2) 0.0075(18) 0.0041(17) 0.0015(17)
C27 0.026(2) 0.026(2) 0.013(2) 0.002(2) 0.0004(19) 0.011(2)
C28 0.018(2) 0.021(2) 0.021(3) 0.003(2) 0.0035(19) 0.0080(19)
C29 0.014(2) 0.017(2) 0.035(3) 0.007(2) 0.000(2) 0.0054(17)
C30 0.018(2) 0.014(2) 0.012(2) 0.0003(18) -0.0036(17) 0.0029(17)
C31 0.022(2) 0.021(2) 0.016(2) 0.000(2) 0.0019(19) 0.0067(19)
C32 0.017(2) 0.019(2) 0.027(3) 0.006(2) 0.0030(19) 0.0003(18)
C33 0.022(2) 0.016(2) 0.017(3) 0.0063(19) 0.0001(19) 0.0002(18)
C34 0.023(2) 0.017(2) 0.019(3) 0.004(2) 0.0009(19) 0.0020(19)
C35 0.021(2) 0.016(2) 0.019(3) -0.0011(19) -0.0009(19) -0.0016(18)
C36 0.020(2) 0.021(2) 0.030(3) 0.007(2) 0.001(2) -0.0005(19)
C37 0.019(2) 0.015(2) 0.021(3) 0.0017(19) 0.0015(19) -0.0011(18)
C38 0.036(3) 0.049(4) 0.029(3) 0.013(3) 0.003(2) 0.026(3)
C39 0.039(3) 0.035(3) 0.102(5) -0.004(4) 0.005(4) 0.015(3)
C40 0.020(2) 0.018(2) 0.018(2) 0.0007(19) 0.0061(18) 0.0034(18)
C41 0.018(2) 0.019(2) 0.025(3) 0.004(2) -0.0005(19) 0.0004(18)
C42 0.026(3) 0.029(3) 0.009(2) -0.002(2) 0.0011(18) 0.002(2)
C43 0.018(2) 0.024(3) 0.023(3) 0.000(2) 0.002(2) 0.0018(19)
C44 0.019(2) 0.018(2) 0.026(3) 0.006(2) 0.000(2) 0.0024(18)
C45 0.019(2) 0.019(2) 0.025(3) -0.001(2) 0.0024(19) 0.0097(18)
C46 0.015(2) 0.019(2) 0.025(3) -0.004(2) 0.0048(19) 0.0012(18)
C47 0.018(2) 0.022(2) 0.012(2) 0.0010(19) 0.0016(17) 0.0017(18)
C48 0.030(3) 0.016(2) 0.020(3) -0.001(2) -0.002(2) 0.004(2)
C49 0.026(3) 0.018(2) 0.023(3) 0.006(2) -0.002(2) -0.0025(19)
C50 0.022(2) 0.017(2) 0.021(3) 0.008(2) 0.0031(19) 0.0058(18)
C51 0.017(2) 0.020(2) 0.020(3) 0.008(2) 0.0034(18) 0.0023(18)
C52 0.013(2) 0.019(2) 0.017(2) 0.0007(19) -0.0001(17) -0.0017(17)
C53 0.016(2) 0.019(2) 0.029(3) 0.006(2) -0.0052(19) 0.0026(18)
C54 0.014(2) 0.025(3) 0.029(3) 0.003(2) 0.0008(19) -0.0063(19)
C55 0.031(3) 0.023(2) 0.022(3) 0.016(2) 0.002(2) 0.000(2)
C56 0.024(3) 0.020(2) 0.031(3) 0.010(2) 0.002(2) 0.013(2)
C57 0.015(2) 0.023(2) 0.028(3) 0.008(2) 0.0025(19) 0.0030(18)
C58 0.019(2) 0.021(2) 0.023(3) 0.006(2) 0.0036(19) 0.0058(19)
C59 0.027(2) 0.019(2) 0.023(3) 0.008(2) -0.001(2) 0.0026(19)
C60 0.027(3) 0.031(3) 0.015(3) 0.002(2) 0.004(2) 0.009(2)
C61 0.013(2) 0.023(2) 0.018(2) 0.004(2) -0.0005(17) 0.0074(18)
C62 0.019(2) 0.023(2) 0.027(3) 0.003(2) 0.006(2) 0.0077(19)
C63 0.012(2) 0.024(2) 0.023(3) 0.011(2) 0.0043(18) 0.0024(18)
C64 0.014(2) 0.023(2) 0.032(3) 0.007(2) 0.005(2) 0.0031(18)
C65 0.025(2) 0.020(2) 0.021(3) -0.002(2) 0.010(2) 0.0049(19)
C66 0.027(3) 0.029(3) 0.016(3) -0.010(2) -0.004(2) -0.003(2)
C67 0.012(2) 0.033(3) 0.025(3) -0.005(2) -0.0002(19) -0.0029(19)
C68 0.014(2) 0.022(2) 0.015(2) -0.0093(19) -0.0016(17) -0.0020(18)
C69 0.0102(19) 0.016(2) 0.020(2) 0.0010(19) -0.0032(17) 0.0002(16)
C70 0.027(3) 0.023(3) 0.024(3) 0.004(2) -0.002(2) 0.001(2)
C71 0.022(2) 0.018(2) 0.020(3) -0.001(2) -0.0013(19) 0.0019(19)
C72 0.020(2) 0.013(2) 0.022(3) 0.0019(19) -0.0043(19) 0.0052(18)
C73 0.023(2) 0.018(2) 0.019(3) 0.004(2) 0.004(2) 0.0088(19)
C74 0.024(2) 0.017(2) 0.027(3) 0.009(2) 0.004(2) 0.0010(19)
C75 0.017(2) 0.018(2) 0.019(3) 0.002(2) 0.0004(18) 0.0008(18)
C76 0.014(2) 0.016(2) 0.018(2) 0.0009(19) 0.0030(18) 0.0037(17)
C77 0.029(3) 0.038(3) 0.032(3) -0.005(3) 0.003(2) 0.021(3)
C78 0.039(3) 0.050(4) 0.083(5) 0.038(4) 0.019(3) 0.022(3)

loop_
_atom_type_symbol
_atom_type_description
_atom_type_scat_dispersion_real
_atom_type_scat_dispersion_imag
_atom_type_scat_source
C C 0.0033 0.0016 'International Tables Vol C Tables 4.2.6.8 and 6.1.1.4'
H H 0.0000 0.0000 'International Tables Vol C Tables 4.2.6.8 and 6.1.1.4'
N N 0.0061 0.0033 'International Tables Vol C Tables 4.2.6.8 and 6.1.1.4'
O O 0.0106 0.0060 'International Tables Vol C Tables 4.2.6.8 and 6.1.1.4'
F F 0.0171 0.0103 'International Tables Vol C Tables 4.2.6.8 and 6.1.1.4'
Ge Ge 0.1547 1.8001 'International Tables Vol C Tables 4.2.6.8 and 6.1.1.4'

loop_
_geom_angle_atom_site_label_1
_geom_angle_atom_site_label_2
_geom_angle_atom_site_label_3
_geom_angle
O1 Ge1 N3 95.44(18)
O1 Ge1 N4 95.92(18)
N3 Ge1 N4 89.77(19)
O1 Ge1 N2 96.89(18)
N3 Ge1 N2 96.05(18)
N4 Ge1 N2 165.36(17)
O1 Ge1 N1 97.54(19)
N3 Ge1 N1 164.96(17)
N4 Ge1 N1 81.38(19)
N2 Ge1 N1 89.92(18)
O1 Ge1 O5 178.64(18)
N3 Ge1 O5 84.32(17)
N4 Ge1 O5 82.75(17)
N2 Ge1 O5 84.47(17)
N1 Ge1 O5 82.52(18)
O2 Ge2 N6 95.26(18)
O2 Ge2 N8 98.07(19)
N6 Ge2 N8 164.81(18)
O2 Ge2 N7 96.70(19)
N6 Ge2 N7 95.62(19)
N8 Ge2 N7 90.04(19)
O2 Ge2 N5 96.25(18)
N6 Ge2 N5 90.28(18)
N8 Ge2 N5 81.09(19)
N7 Ge2 N5 165.20(18)
O2 Ge2 O6 179.04(18)
N6 Ge2 O6 85.34(17)
N8 Ge2 O6 81.24(18)
N7 Ge2 O6 83.98(18)
N5 Ge2 O6 82.98(17)
C38 O1 Ge1 120.4(4)
C77 O2 Ge2 121.6(3)
C39 O5 Ge1 131.5(4)
C39 O5 H5 108.5
Ge1 O5 H5 119.7
C78 O6 Ge2 129.2(4)
C78 O6 H6 109.4
Ge2 O6 H6 111.9
C37 N1 C34 110.3(4)
C37 N1 Ge1 132.7(3)
C34 N1 Ge1 116.9(4)
C11 N2 C8 108.6(4)
C11 N2 Ge1 124.5(4)
C8 N2 Ge1 126.2(3)
C19 N3 C22 106.7(4)
C19 N3 Ge1 125.5(3)
C22 N3 Ge1 127.7(3)
C30 N4 C33 109.9(4)
C30 N4 Ge1 133.6(3)
C33 N4 Ge1 116.2(4)
C76 N5 C73 110.1(5)
C76 N5 Ge2 133.6(4)
C73 N5 Ge2 115.9(4)
C50 N6 C47 106.9(4)
C50 N6 Ge2 125.7(3)
C47 N6 Ge2 127.4(4)
C61 N7 C58 108.0(4)
C61 N7 Ge2 127.1(4)
C58 N7 Ge2 124.1(4)
C69 N8 C72 109.6(4)
C69 N8 Ge2 133.4(4)
C72 N8 Ge2 117.0(3)
C6 C1 C2 117.5(5)
C6 C1 C7 120.0(4)
C2 C1 C7 122.5(4)
F1 C2 C3 119.2(5)
F1 C2 C1 119.4(5)
C3 C2 C1 121.4(5)
F2 C3 C2 121.1(5)
F2 C3 C4 118.2(5)
C2 C3 C4 120.7(5)
F3 C4 C3 121.0(5)
F3 C4 C5 120.0(5)
C3 C4 C5 119.0(5)
F4 C5 C6 121.9(5)
F4 C5 C4 118.7(5)
C6 C5 C4 119.4(5)
F5 C6 C5 118.4(5)
F5 C6 C1 119.5(5)
C5 C6 C1 122.0(5)
C8 C7 C37 122.8(5)
C8 C7 C1 120.3(5)
C37 C7 C1 116.8(4)
N2 C8 C7 126.8(5)
N2 C8 C9 107.0(4)
C7 C8 C9 126.2(5)
C10 C9 C8 108.2(5)
C10 C9 H9 125.9
C8 C9 H9 125.9
C9 C10 C11 107.8(5)
C9 C10 H10 126.1
C11 C10 H10 126.1
N2 C11 C10 108.2(4)
N2 C11 C12 123.6(5)
C10 C11 C12 128.1(5)
C19 C12 C11 126.3(4)
C19 C12 C13 118.1(4)
C11 C12 C13 115.3(4)
C18 C13 C14 115.2(5)
C18 C13 C12 123.8(4)
C14 C13 C12 121.0(4)
F6 C14 C15 117.5(5)
F6 C14 C13 119.9(5)
C15 C14 C13 122.5(5)
F7 C15 C14 120.3(5)
F7 C15 C16 120.0(5)
C14 C15 C16 119.7(5)
F8 C16 C17 122.5(5)
F8 C16 C15 119.2(5)
C17 C16 C15 118.3(5)
F9 C17 C16 118.5(5)
F9 C17 C18 120.2(5)
C16 C17 C18 121.3(5)
F10 C18 C17 119.4(4)
F10 C18 C13 117.6(5)
C17 C18 C13 123.0(5)
N3 C19 C20 109.0(5)
N3 C19 C12 122.3(5)
C20 C19 C12 128.7(5)
C21 C20 C19 108.4(5)
C21 C20 H20 125.8
C19 C20 H20 125.8
C20 C21 C22 109.0(5)
C20 C21 H21 125.5
C22 C21 H21 125.5
C23 C22 N3 124.9(5)
C23 C22 C21 128.3(5)
N3 C22 C21 106.7(5)
C22 C23 C30 123.8(5)
C22 C23 C24 120.4(5)
C30 C23 C24 115.8(4)
C25 C24 C29 115.4(5)
C25 C24 C23 122.1(4)
C29 C24 C23 122.4(4)
F11 C25 C24 120.3(5)
F11 C25 C26 117.7(4)
C24 C25 C26 121.9(5)
F12 C26 C27 119.9(5)
F12 C26 C25 120.1(4)
C27 C26 C25 120.0(5)
F13 C27 C26 120.5(5)
F13 C27 C28 120.3(5)
C26 C27 C28 119.2(5)
C29 C28 F14 122.6(5)
C29 C28 C27 119.0(5)
F14 C28 C27 118.5(5)
C28 C29 F15 116.6(4)
C28 C29 C24 124.6(5)
F15 C29 C24 118.8(5)
N4 C30 C23 120.1(4)
N4 C30 C31 107.5(4)
C23 C30 C31 132.3(5)
C32 C31 C30 107.6(5)
C32 C31 H31 126.2
C30 C31 H31 126.2
C31 C32 C33 107.6(5)
C31 C32 H32 126.2
C33 C32 H32 126.2
N4 C33 C32 107.3(4)
N4 C33 C34 112.6(5)
C32 C33 C34 139.7(5)
N1 C34 C35 108.5(5)
N1 C34 C33 112.7(4)
C35 C34 C33 138.5(5)
C36 C35 C34 107.5(4)
C36 C35 H35 126.2
C34 C35 H35 126.2
C35 C36 C37 107.2(5)
C35 C36 H36 126.4
C37 C36 H36 126.4
N1 C37 C7 120.6(4)
N1 C37 C36 106.5(5)
C7 C37 C36 132.9(5)
O1 C38 H38B 109.5
O1 C38 H38A 109.5
H38B C38 H38A 109.5
O1 C38 H38C 109.5
H38B C38 H38C 109.5
H38A C38 H38C 109.5
O5 C39 H39A 109.5
O5 C39 H39B 109.5
H39A C39 H39B 109.5
O5 C39 H39C 109.5
H39A C39 H39C 109.5
H39B C39 H39C 109.5
F16 C40 C41 118.0(4)
F16 C40 C45 120.0(5)
C41 C40 C45 121.9(5)
F17 C41 C40 120.2(5)
F17 C41 C42 119.4(5)
C40 C41 C42 120.4(5)
F18 C42 C43 120.9(5)
F18 C42 C41 120.7(5)
C43 C42 C41 118.5(5)
F19 C43 C42 119.5(5)
F19 C43 C44 120.2(5)
C42 C43 C44 120.3(5)
F20 C44 C43 117.3(5)
F20 C44 C45 120.4(5)
C43 C44 C45 122.3(5)
C40 C45 C44 116.6(5)
C40 C45 C46 122.6(5)
C44 C45 C46 120.7(5)
C47 C46 C76 124.2(5)
C47 C46 C45 119.5(5)
C76 C46 C45 116.2(5)
C46 C47 N6 124.3(5)
C46 C47 C48 128.6(5)
N6 C47 C48 107.2(5)
C49 C48 C47 108.6(5)
C49 C48 H48 125.7
C47 C48 H48 125.7
C48 C49 C50 108.1(5)
C48 C49 H49 125.9
C50 C49 H49 125.9
N6 C50 C51 123.8(5)
N6 C50 C49 109.0(5)
C51 C50 C49 127.1(5)
C50 C51 C58 124.7(5)
C50 C51 C52 119.1(5)
C58 C51 C52 116.0(5)
C57 C52 C53 115.1(5)
C57 C52 C51 122.6(4)
C53 C52 C51 122.3(4)
F21 C53 C54 118.2(5)
F21 C53 C52 119.4(5)
C54 C53 C52 122.4(5)
F22 C54 C55 119.7(5)
F22 C54 C53 120.2(5)
C55 C54 C53 120.0(5)
F23 C55 C54 120.9(5)
F23 C55 C56 120.3(5)
C54 C55 C56 118.8(5)
C57 C56 F24 120.8(5)
C57 C56 C55 120.2(5)
F24 C56 C55 119.0(5)
C56 C57 F25 118.5(5)
C56 C57 C52 123.3(5)
F25 C57 C52 118.1(5)
N7 C58 C51 124.0(5)
N7 C58 C59 107.4(5)
C51 C58 C59 128.6(5)
C60 C59 C58 107.6(5)
C60 C59 H59 126.2
C58 C59 H59 126.2
C59 C60 C61 108.5(5)
C59 C60 H60 125.8
C61 C60 H60 125.8
C60 C61 N7 108.5(5)
C60 C61 C62 126.9(5)
N7 C61 C62 124.6(5)
C61 C62 C69 124.5(5)
C61 C62 C63 117.5(5)
C69 C62 C63 117.9(5)
C64 C63 C68 115.8(5)
C64 C63 C62 120.8(4)
C68 C63 C62 123.3(4)
F26 C64 C65 119.4(5)
F26 C64 C63 118.8(5)
C65 C64 C63 121.8(5)
F27 C65 C66 121.1(5)
F27 C65 C64 119.2(5)
C66 C65 C64 119.7(5)
C67 C66 F28 120.3(5)
C67 C66 C65 121.1(5)
F28 C66 C65 118.6(5)
C66 C67 F29 121.8(5)
C66 C67 C68 119.8(5)
F29 C67 C68 118.4(5)
F30 C68 C63 119.0(4)
F30 C68 C67 119.2(4)
C63 C68 C67 121.7(5)
N8 C69 C62 119.5(4)
N8 C69 C70 107.6(5)
C62 C69 C70 132.9(5)
C71 C70 C69 107.6(5)
C71 C70 H70 126.2
C69 C70 H70 126.2
C70 C71 C72 107.1(5)
C70 C71 H71 126.4
C72 C71 H71 126.4
N8 C72 C71 108.0(5)
N8 C72 C73 112.4(4)
C71 C72 C73 139.3(5)
N5 C73 C72 113.3(5)
N5 C73 C74 107.6(5)
C72 C73 C74 138.7(5)
C75 C74 C73 106.1(5)
C75 C74 H74 126.9
C73 C74 H74 126.9
C74 C75 C76 107.8(5)
C74 C75 H75 126.1
C76 C75 H75 126.1
N5 C76 C46 120.3(5)
N5 C76 C75 108.3(4)
C46 C76 C75 131.3(5)
O2 C77 H77A 109.5
O2 C77 H77B 109.5
H77A C77 H77B 109.5
O2 C77 H77C 109.5
H77A C77 H77C 109.5
H77B C77 H77C 109.5
O6 C78 H78A 109.5
O6 C78 H78C 109.5
H78A C78 H78C 109.5
O6 C78 H78B 109.5
H78A C78 H78B 109.5
H78C C78 H78B 109.5

loop_
_geom_bond_atom_site_label_1
_geom_bond_atom_site_label_2
_geom_bond_distance
Ge1 O1 1.832(4)
Ge1 N3 1.898(5)
Ge1 N4 1.907(5)
Ge1 N2 1.909(4)
Ge1 N1 1.915(4)
Ge1 O5 2.238(4)
Ge2 O2 1.833(4)
Ge2 N6 1.878(4)
Ge2 N8 1.901(4)
Ge2 N7 1.907(5)
Ge2 N5 1.907(5)
Ge2 O6 2.239(4)
F1 C2 1.344(6)
F2 C3 1.348(6)
F3 C4 1.324(6)
F4 C5 1.330(6)
F5 C6 1.328(6)
F6 C14 1.344(6)
F7 C15 1.342(6)
F8 C16 1.330(6)
F9 C17 1.355(6)
F10 C18 1.354(6)
F11 C25 1.340(6)
F12 C26 1.336(5)
F13 C27 1.338(6)
F14 C28 1.344(6)
F15 C29 1.361(6)
F16 C40 1.349(6)
F17 C41 1.351(6)
F18 C42 1.335(6)
F19 C43 1.335(6)
F20 C44 1.337(6)
F21 C53 1.357(6)
F22 C54 1.343(6)
F23 C55 1.326(6)
F24 C56 1.355(6)
F25 C57 1.355(6)
F26 C64 1.346(6)
F27 C65 1.344(6)
F28 C66 1.347(6)
F29 C67 1.347(6)
F30 C68 1.341(6)
O1 C38 1.426(7)
O2 C77 1.425(7)
O5 C39 1.382(8)
O5 H5 0.8400
O6 C78 1.385(8)
O6 H6 0.8400
N1 C37 1.362(7)
N1 C34 1.367(7)
N2 C11 1.377(6)
N2 C8 1.382(7)
N3 C19 1.394(6)
N3 C22 1.405(7)
N4 C30 1.347(7)
N4 C33 1.393(6)
N5 C76 1.343(7)
N5 C73 1.377(7)
N6 C50 1.386(7)
N6 C47 1.432(7)
N7 C61 1.393(7)
N7 C58 1.395(7)
N8 C69 1.364(6)
N8 C72 1.368(7)
C1 C6 1.382(7)
C1 C2 1.390(7)
C1 C7 1.495(7)
C2 C3 1.367(8)
C3 C4 1.385(7)
C4 C5 1.392(7)
C5 C6 1.382(8)
C7 C8 1.392(7)
C7 C37 1.402(7)
C8 C9 1.428(7)
C9 C10 1.362(7)
C9 H9 0.9500
C10 C11 1.410(7)
C10 H10 0.9500
C11 C12 1.420(7)
C12 C19 1.420(7)
C12 C13 1.490(6)
C13 C18 1.394(6)
C13 C14 1.399(7)
C14 C15 1.388(8)
C15 C16 1.403(8)
C16 C17 1.364(7)
C17 C18 1.368(8)
C19 C20 1.407(8)
C20 C21 1.332(8)
C20 H20 0.9500
C21 C22 1.438(7)
C21 H21 0.9500
C22 C23 1.382(7)
C23 C30 1.420(7)
C23 C24 1.503(7)
C24 C25 1.379(7)
C24 C29 1.398(7)
C25 C26 1.397(7)
C26 C27 1.369(7)
C27 C28 1.404(7)
C28 C29 1.336(8)
C30 C31 1.433(7)
C31 C32 1.383(7)
C31 H31 0.9500
C32 C33 1.409(7)
C32 H32 0.9500
C33 C34 1.429(8)
C34 C35 1.395(7)
C35 C36 1.394(8)
C35 H35 0.9500
C36 C37 1.443(7)
C36 H36 0.9500
C38 H38B 0.9800
C38 H38A 0.9800
C38 H38C 0.9800
C39 H39A 0.9800
C39 H39B 0.9800
C39 H39C 0.9800
C40 C41 1.379(7)
C40 C45 1.382(7)
C41 C42 1.395(7)
C42 C43 1.373(7)
C43 C44 1.383(8)
C44 C45 1.391(7)
C45 C46 1.518(7)
C46 C47 1.387(8)
C46 C76 1.405(7)
C47 C48 1.433(7)
C48 C49 1.362(8)
C48 H48 0.9500
C49 C50 1.428(7)
C49 H49 0.9500
C50 C51 1.411(7)
C51 C58 1.412(7)
C51 C52 1.479(7)
C52 C57 1.382(7)
C52 C53 1.404(7)
C53 C54 1.384(8)
C54 C55 1.358(8)
C55 C56 1.399(8)
C56 C57 1.351(8)
C58 C59 1.419(8)
C59 C60 1.386(8)
C59 H59 0.9500
C60 C61 1.387(8)
C60 H60 0.9500
C61 C62 1.398(7)
C62 C69 1.406(8)
C62 C63 1.488(8)
C63 C64 1.393(7)
C63 C68 1.402(6)
C64 C65 1.389(8)
C65 C66 1.372(8)
C66 C67 1.330(8)
C67 C68 1.405(7)
C69 C70 1.414(7)
C70 C71 1.390(8)
C70 H70 0.9500
C71 C72 1.409(7)
C71 H71 0.9500
C72 C73 1.409(7)
C73 C74 1.432(8)
C74 C75 1.400(7)
C74 H74 0.9500
C75 C76 1.418(7)
C75 H75 0.9500
C77 H77A 0.9800
C77 H77B 0.9800
C77 H77C 0.9800
C78 H78A 0.9800
C78 H78C 0.9800
C78 H78B 0.9800

loop_
_geom_torsion_atom_site_label_1
_geom_torsion_atom_site_label_2
_geom_torsion_atom_site_label_3
_geom_torsion_atom_site_label_4
_geom_torsion
N3 Ge1 O1 C38 136.5(5)
N4 Ge1 O1 C38 -133.2(5)
N2 Ge1 O1 C38 39.7(5)
N1 Ge1 O1 C38 -51.1(5)
O5 Ge1 O1 C38 -144(8)
N6 Ge2 O2 C77 -137.2(5)
N8 Ge2 O2 C77 50.1(5)
N7 Ge2 O2 C77 -40.9(5)
N5 Ge2 O2 C77 131.9(5)
O6 Ge2 O2 C77 94(12)
O1 Ge1 O5 C39 -138(8)
N3 Ge1 O5 C39 -57.6(7)
N4 Ge1 O5 C39 -148.1(7)
N2 Ge1 O5 C39 39.1(7)
N1 Ge1 O5 C39 129.7(7)
O2 Ge2 O6 C78 173(42)
N6 Ge2 O6 C78 44.5(6)
N8 Ge2 O6 C78 -142.7(7)
N7 Ge2 O6 C78 -51.7(6)
N5 Ge2 O6 C78 135.3(7)
O1 Ge1 N1 C37 91.7(5)
N3 Ge1 N1 C37 -118.8(7)
N4 Ge1 N1 C37 -173.4(5)
N2 Ge1 N1 C37 -5.2(5)
O5 Ge1 N1 C37 -89.6(5)
O1 Ge1 N1 C34 -90.6(4)
N3 Ge1 N1 C34 58.9(9)
N4 Ge1 N1 C34 4.3(4)
N2 Ge1 N1 C34 172.5(4)
O5 Ge1 N1 C34 88.1(4)
O1 Ge1 N2 C11 82.3(4)
N3 Ge1 N2 C11 -13.9(4)
N4 Ge1 N2 C11 -126.8(7)
N1 Ge1 N2 C11 179.9(4)
O5 Ge1 N2 C11 -97.6(4)
O1 Ge1 N2 C8 -87.4(4)
N3 Ge1 N2 C8 176.4(4)
N4 Ge1 N2 C8 63.5(9)
N1 Ge1 N2 C8 10.2(4)
O5 Ge1 N2 C8 92.7(4)
O1 Ge1 N3 C19 -85.8(4)
N4 Ge1 N3 C19 178.3(4)
N2 Ge1 N3 C19 11.8(4)
N1 Ge1 N3 C19 124.6(7)
O5 Ge1 N3 C19 95.6(4)
O1 Ge1 N3 C22 92.7(4)
N4 Ge1 N3 C22 -3.2(4)
N2 Ge1 N3 C22 -169.8(4)
N1 Ge1 N3 C22 -56.9(9)
O5 Ge1 N3 C22 -86.0(4)
O1 Ge1 N4 C30 -94.6(5)
N3 Ge1 N4 C30 0.8(5)
N2 Ge1 N4 C30 114.5(8)
N1 Ge1 N4 C30 168.6(5)
O5 Ge1 N4 C30 85.2(5)
O1 Ge1 N4 C33 92.6(4)
N3 Ge1 N4 C33 -171.9(4)
N2 Ge1 N4 C33 -58.3(9)
N1 Ge1 N4 C33 -4.1(4)
O5 Ge1 N4 C33 -87.6(4)
O2 Ge2 N5 C76 94.9(5)
N6 Ge2 N5 C76 -0.4(5)
N8 Ge2 N5 C76 -167.9(5)
N7 Ge2 N5 C76 -114.1(8)
O6 Ge2 N5 C76 -85.7(5)
O2 Ge2 N5 C73 -93.1(4)
N6 Ge2 N5 C73 171.5(4)
N8 Ge2 N5 C73 4.1(4)
N7 Ge2 N5 C73 57.9(9)
O6 Ge2 N5 C73 86.3(4)
O2 Ge2 N6 C50 84.2(4)
N8 Ge2 N6 C50 -124.5(7)
N7 Ge2 N6 C50 -13.1(4)
N5 Ge2 N6 C50 -179.5(4)
O6 Ge2 N6 C50 -96.6(4)
O2 Ge2 N6 C47 -95.0(4)
N8 Ge2 N6 C47 56.4(9)
N7 Ge2 N6 C47 167.8(4)
N5 Ge2 N6 C47 1.3(4)
O6 Ge2 N6 C47 84.3(4)
O2 Ge2 N7 C61 87.9(4)
N6 Ge2 N7 C61 -176.1(4)
N8 Ge2 N7 C61 -10.2(4)
N5 Ge2 N7 C61 -63.1(9)
O6 Ge2 N7 C61 -91.4(4)
O2 Ge2 N7 C58 -80.3(4)
N6 Ge2 N7 C58 15.6(4)
N8 Ge2 N7 C58 -178.5(4)
N5 Ge2 N7 C58 128.7(7)
O6 Ge2 N7 C58 100.3(4)
O2 Ge2 N8 C69 -90.4(5)
N6 Ge2 N8 C69 118.4(7)
N7 Ge2 N8 C69 6.3(5)
N5 Ge2 N8 C69 174.4(5)
O6 Ge2 N8 C69 90.2(5)
O2 Ge2 N8 C72 90.3(4)
N6 Ge2 N8 C72 -60.8(9)
N7 Ge2 N8 C72 -172.9(4)
N5 Ge2 N8 C72 -4.8(4)
O6 Ge2 N8 C72 -89.0(4)
C6 C1 C2 F1 178.4(5)
C7 C1 C2 F1 0.4(8)
C6 C1 C2 C3 -1.9(8)
C7 C1 C2 C3 -179.9(5)
F1 C2 C3 F2 -0.5(8)
C1 C2 C3 F2 179.8(5)
F1 C2 C3 C4 -178.4(5)
C1 C2 C3 C4 1.9(9)
F2 C3 C4 F3 1.2(8)
C2 C3 C4 F3 179.1(5)
F2 C3 C4 C5 -179.0(5)
C2 C3 C4 C5 -1.1(9)
F3 C4 C5 F4 0.4(8)
C3 C4 C5 F4 -179.4(5)
F3 C4 C5 C6 -179.8(5)
C3 C4 C5 C6 0.4(9)
F4 C5 C6 F5 1.0(8)
C4 C5 C6 F5 -178.8(5)
F4 C5 C6 C1 179.3(5)
C4 C5 C6 C1 -0.5(9)
C2 C1 C6 F5 179.5(5)
C7 C1 C6 F5 -2.5(8)
C2 C1 C6 C5 1.2(8)
C7 C1 C6 C5 179.2(5)
C6 C1 C7 C8 -69.7(7)
C2 C1 C7 C8 108.2(6)
C6 C1 C7 C37 109.7(6)
C2 C1 C7 C37 -72.4(6)
C11 N2 C8 C7 178.3(5)
Ge1 N2 C8 C7 -10.7(7)
C11 N2 C8 C9 -0.4(5)
Ge1 N2 C8 C9 170.6(3)
C37 C7 C8 N2 1.7(8)
C1 C7 C8 N2 -178.9(4)
C37 C7 C8 C9 -179.8(5)
C1 C7 C8 C9 -0.4(8)
N2 C8 C9 C10 -1.4(6)
C7 C8 C9 C10 179.9(5)
C8 C9 C10 C11 2.6(6)
C8 N2 C11 C10 2.0(6)
Ge1 N2 C11 C10 -169.2(3)
C8 N2 C11 C12 -179.3(5)
Ge1 N2 C11 C12 9.5(7)
C9 C10 C11 N2 -2.9(6)
C9 C10 C11 C12 178.5(5)
N2 C11 C12 C19 1.9(8)
C10 C11 C12 C19 -179.7(5)
N2 C11 C12 C13 175.9(4)
C10 C11 C12 C13 -5.6(8)
C19 C12 C13 C18 -74.3(7)
C11 C12 C13 C18 111.2(6)
C19 C12 C13 C14 106.5(6)
C11 C12 C13 C14 -68.1(7)
C18 C13 C14 F6 178.8(5)
C12 C13 C14 F6 -1.9(8)
C18 C13 C14 C15 1.4(8)
C12 C13 C14 C15 -179.3(5)
F6 C14 C15 F7 2.1(9)
C13 C14 C15 F7 179.6(5)
F6 C14 C15 C16 179.6(5)
C13 C14 C15 C16 -2.8(9)
F7 C15 C16 F8 -1.8(9)
C14 C15 C16 F8 -179.4(6)
F7 C15 C16 C17 179.6(6)
C14 C15 C16 C17 2.1(9)
F8 C16 C17 F9 2.9(9)
C15 C16 C17 F9 -178.6(5)
F8 C16 C17 C18 -178.5(5)
C15 C16 C17 C18 0.0(9)
F9 C17 C18 F10 0.3(8)
C16 C17 C18 F10 -178.2(5)
F9 C17 C18 C13 177.0(5)
C16 C17 C18 C13 -1.4(9)
C14 C13 C18 F10 177.5(5)
C12 C13 C18 F10 -1.7(8)
C14 C13 C18 C17 0.8(8)
C12 C13 C18 C17 -178.5(5)
C22 N3 C19 C20 -2.4(5)
Ge1 N3 C19 C20 176.3(3)
C22 N3 C19 C12 176.4(5)
Ge1 N3 C19 C12 -4.9(7)
C11 C12 C19 N3 -4.4(8)
C13 C12 C19 N3 -178.3(4)
C11 C12 C19 C20 174.2(5)
C13 C12 C19 C20 0.3(8)
N3 C19 C20 C21 3.6(6)
C12 C19 C20 C21 -175.1(5)
C19 C20 C21 C22 -3.3(6)
C19 N3 C22 C23 -176.9(5)
Ge1 N3 C22 C23 4.4(7)
C19 N3 C22 C21 0.4(5)
Ge1 N3 C22 C21 -178.2(3)
C20 C21 C22 C23 179.0(5)
C20 C21 C22 N3 1.8(6)
N3 C22 C23 C30 -2.1(8)
C21 C22 C23 C30 -178.9(5)
N3 C22 C23 C24 175.2(4)
C21 C22 C23 C24 -1.5(8)
C22 C23 C24 C25 69.0(7)
C30 C23 C24 C25 -113.4(5)
C22 C23 C24 C29 -113.6(6)
C30 C23 C24 C29 63.9(6)
C29 C24 C25 F11 -176.6(4)
C23 C24 C25 F11 0.9(8)
C29 C24 C25 C26 -0.7(7)
C23 C24 C25 C26 176.9(5)
F11 C25 C26 F12 -2.5(7)
C24 C25 C26 F12 -178.5(5)
F11 C25 C26 C27 177.7(5)
C24 C25 C26 C27 1.7(8)
F12 C26 C27 F13 0.4(8)
C25 C26 C27 F13 -179.8(5)
F12 C26 C27 C28 178.5(5)
C25 C26 C27 C28 -1.7(8)
F13 C27 C28 C29 178.9(5)
C26 C27 C28 C29 0.9(8)
F13 C27 C28 F14 -1.3(7)
C26 C27 C28 F14 -179.3(5)
F14 C28 C29 F15 -0.3(7)
C27 C28 C29 F15 179.5(4)
F14 C28 C29 C24 -179.7(5)
C27 C28 C29 C24 0.1(8)
C25 C24 C29 C28 -0.2(8)
C23 C24 C29 C28 -177.8(5)
C25 C24 C29 F15 -179.6(4)
C23 C24 C29 F15 2.9(7)
C33 N4 C30 C23 173.9(4)
Ge1 N4 C30 C23 0.7(7)
C33 N4 C30 C31 -3.5(6)
Ge1 N4 C30 C31 -176.6(4)
C22 C23 C30 N4 -0.5(7)
C24 C23 C30 N4 -177.9(4)
C22 C23 C30 C31 176.1(5)
C24 C23 C30 C31 -1.3(8)
N4 C30 C31 C32 2.8(6)
C23 C30 C31 C32 -174.1(5)
C30 C31 C32 C33 -1.0(6)
C30 N4 C33 C32 2.9(6)
Ge1 N4 C33 C32 177.4(3)
C30 N4 C33 C34 -171.1(4)
Ge1 N4 C33 C34 3.3(6)
C31 C32 C33 N4 -1.1(6)
C31 C32 C33 C34 170.4(7)
C37 N1 C34 C35 -0.6(6)
Ge1 N1 C34 C35 -178.8(3)
C37 N1 C34 C33 174.6(4)
Ge1 N1 C34 C33 -3.6(6)
N4 C33 C34 N1 0.2(6)
C32 C33 C34 N1 -171.0(6)
N4 C33 C34 C35 173.2(6)
C32 C33 C34 C35 2.0(12)
N1 C34 C35 C36 -0.3(6)
C33 C34 C35 C36 -173.5(6)
C34 C35 C36 C37 1.0(6)
C34 N1 C37 C7 -178.6(5)
Ge1 N1 C37 C7 -0.8(8)
C34 N1 C37 C36 1.1(6)
Ge1 N1 C37 C36 179.0(4)
C8 C7 C37 N1 4.1(8)
C1 C7 C37 N1 -175.2(4)
C8 C7 C37 C36 -175.6(5)
C1 C7 C37 C36 5.1(8)
C35 C36 C37 N1 -1.3(6)
C35 C36 C37 C7 178.4(5)
F16 C40 C41 F17 0.1(7)
C45 C40 C41 F17 179.3(5)
F16 C40 C41 C42 -177.6(5)
C45 C40 C41 C42 1.6(8)
F17 C41 C42 F18 0.0(8)
C40 C41 C42 F18 177.7(5)
F17 C41 C42 C43 179.9(5)
C40 C41 C42 C43 -2.4(8)
F18 C42 C43 F19 -0.1(9)
C41 C42 C43 F19 180.0(5)
F18 C42 C43 C44 -177.8(5)
C41 C42 C43 C44 2.4(9)
F19 C43 C44 F20 -0.4(8)
C42 C43 C44 F20 177.3(5)
F19 C43 C44 C45 -179.1(5)
C42 C43 C44 C45 -1.5(9)
F16 C40 C45 C44 178.6(5)
C41 C40 C45 C44 -0.7(8)
F16 C40 C45 C46 2.4(8)
C41 C40 C45 C46 -176.8(5)
F20 C44 C45 C40 -178.1(5)
C43 C44 C45 C40 0.6(8)
F20 C44 C45 C46 -1.9(8)
C43 C44 C45 C46 176.8(5)
C40 C45 C46 C47 -72.0(7)
C44 C45 C46 C47 112.0(6)
C40 C45 C46 C76 110.4(6)
C44 C45 C46 C76 -65.5(7)
C76 C46 C47 N6 1.3(8)
C45 C46 C47 N6 -176.1(4)
C76 C46 C47 C48 -178.1(5)
C45 C46 C47 C48 4.5(8)
C50 N6 C47 C46 178.7(5)
Ge2 N6 C47 C46 -2.0(7)
C50 N6 C47 C48 -1.8(5)
Ge2 N6 C47 C48 177.5(3)
C46 C47 C48 C49 179.3(5)
N6 C47 C48 C49 -0.1(6)
C47 C48 C49 C50 2.0(6)
C47 N6 C50 C51 -174.7(5)
Ge2 N6 C50 C51 6.0(7)
C47 N6 C50 C49 3.0(5)
Ge2 N6 C50 C49 -176.3(3)
C48 C49 C50 N6 -3.1(6)
C48 C49 C50 C51 174.5(5)
N6 C50 C51 C58 3.4(8)
C49 C50 C51 C58 -173.8(5)
N6 C50 C51 C52 177.9(4)
C49 C50 C51 C52 0.7(8)
C50 C51 C52 C57 -105.5(6)
C58 C51 C52 C57 69.5(7)
C50 C51 C52 C53 76.4(7)
C58 C51 C52 C53 -108.6(6)
C57 C52 C53 F21 -178.4(5)
C51 C52 C53 F21 -0.1(8)
C57 C52 C53 C54 2.5(8)
C51 C52 C53 C54 -179.3(5)
F21 C53 C54 F22 2.8(8)
C52 C53 C54 F22 -178.0(5)
F21 C53 C54 C55 -179.2(5)
C52 C53 C54 C55 0.0(9)
F22 C54 C55 F23 -1.6(9)
C53 C54 C55 F23 -179.6(5)
F22 C54 C55 C56 177.3(5)
C53 C54 C55 C56 -0.8(9)
F23 C55 C56 C57 177.8(5)
C54 C55 C56 C57 -1.0(9)
F23 C55 C56 F24 0.2(8)
C54 C55 C56 F24 -178.6(5)
F24 C56 C57 F25 -1.6(8)
C55 C56 C57 F25 -179.1(5)
F24 C56 C57 C52 -178.6(5)
C55 C56 C57 C52 3.8(9)
C53 C52 C57 C56 -4.4(8)
C51 C52 C57 C56 177.3(5)
C53 C52 C57 F25 178.5(5)
C51 C52 C57 F25 0.3(8)
C61 N7 C58 C51 178.3(5)
Ge2 N7 C58 C51 -11.6(7)
C61 N7 C58 C59 0.6(6)
Ge2 N7 C58 C59 170.8(4)
C50 C51 C58 N7 -0.3(8)
C52 C51 C58 N7 -175.0(4)
C50 C51 C58 C59 176.8(5)
C52 C51 C58 C59 2.1(8)
N7 C58 C59 C60 -0.3(6)
C51 C58 C59 C60 -177.8(5)
C58 C59 C60 C61 -0.1(6)
C59 C60 C61 N7 0.5(6)
C59 C60 C61 C62 -180.0(5)
C58 N7 C61 C60 -0.7(5)
Ge2 N7 C61 C60 -170.5(4)
C58 N7 C61 C62 179.7(5)
Ge2 N7 C61 C62 10.0(7)
C60 C61 C62 C69 179.1(5)
N7 C61 C62 C69 -1.5(8)
C60 C61 C62 C63 1.7(8)
N7 C61 C62 C63 -178.9(4)
C61 C62 C63 C64 71.9(6)
C69 C62 C63 C64 -105.6(6)
C61 C62 C63 C68 -108.7(6)
C69 C62 C63 C68 73.7(7)
C68 C63 C64 F26 -179.7(5)
C62 C63 C64 F26 -0.2(8)
C68 C63 C64 C65 0.2(8)
C62 C63 C64 C65 179.6(5)
F26 C64 C65 F27 -0.4(8)
C63 C64 C65 F27 179.8(5)
F26 C64 C65 C66 179.5(5)
C63 C64 C65 C66 -0.4(9)
F27 C65 C66 C67 180.0(6)
C64 C65 C66 C67 0.1(9)
F27 C65 C66 F28 0.0(9)
C64 C65 C66 F28 -179.9(5)
F28 C66 C67 F29 -0.1(10)
C65 C66 C67 F29 179.9(6)
F28 C66 C67 C68 -179.8(6)
C65 C66 C67 C68 0.3(10)
C64 C63 C68 F30 179.5(5)
C62 C63 C68 F30 0.1(8)
C64 C63 C68 C67 0.2(8)
C62 C63 C68 C67 -179.2(5)
C66 C67 C68 F30 -179.7(6)
F29 C67 C68 F30 0.6(9)
C66 C67 C68 C63 -0.4(9)
F29 C67 C68 C63 179.9(5)
C72 N8 C69 C62 178.2(4)
Ge2 N8 C69 C62 -1.0(7)
C72 N8 C69 C70 -1.6(6)
Ge2 N8 C69 C70 179.1(4)
C61 C62 C69 N8 -3.1(7)
C63 C62 C69 N8 174.3(4)
C61 C62 C69 C70 176.7(5)
C63 C62 C69 C70 -5.9(8)
N8 C69 C70 C71 2.3(6)
C62 C69 C70 C71 -177.5(5)
C69 C70 C71 C72 -2.1(6)
C69 N8 C72 C71 0.3(6)
Ge2 N8 C72 C71 179.7(3)
C69 N8 C72 C73 -174.9(4)
Ge2 N8 C72 C73 4.5(6)
C70 C71 C72 N8 1.1(6)
C70 C71 C72 C73 174.3(6)
C76 N5 C73 C72 171.0(4)
Ge2 N5 C73 C72 -2.8(6)
C76 N5 C73 C74 -3.5(6)
Ge2 N5 C73 C74 -177.3(3)
N8 C72 C73 N5 -1.0(6)
C71 C72 C73 N5 -174.1(6)
N8 C72 C73 C74 171.0(6)
C71 C72 C73 C74 -2.0(12)
N5 C73 C74 C75 2.0(6)
C72 C73 C74 C75 -170.4(6)
C73 C74 C75 C76 0.1(6)
C73 N5 C76 C46 -172.3(4)
Ge2 N5 C76 C46 0.0(7)
C73 N5 C76 C75 3.6(5)
Ge2 N5 C76 C75 175.9(4)
C47 C46 C76 N5 -0.3(8)
C45 C46 C76 N5 177.1(4)
C47 C46 C76 C75 -175.1(5)
C45 C46 C76 C75 2.3(8)
C74 C75 C76 N5 -2.3(6)
C74 C75 C76 C46 173.0(5)

loop_
_platon_squeeze_void_nr
_platon_squeeze_void_average_x
_platon_squeeze_void_average_y
_platon_squeeze_void_average_z
_platon_squeeze_void_volume
_platon_squeeze_void_count_electrons
_platon_squeeze_void_content
1 0.041 0.682 0.855 353 137 ' '
2 0.585 0.137 0.302 46 18 ' '
3 0.612 0.662 0.405 47 18 ' '
